data_4517784
loop_
_publ_author_name
'Mbugua, Simon N.'
'Sibuyi, Nicole R. S.'
'Njenga, Lydia W.'
'Odhiambo, Ruth A.'
'Wandiga, Shem O.'
'Meyer, Mervin'
'Lalancette, Roger A.'
'Onani, Martin O.'

_publ_section_title
;
 New Palladium(II) and Platinum(II) Complexes Based on Pyrrole Schiff
 Bases: Synthesis, Characterization, X-ray Structure, and Anticancer
 Activity
;
_journal_issue 25
_journal_name_full 'ACS Omega'
_journal_page_first 14942
_journal_page_last 14954
_journal_paper_doi 10.1021/acsomega.0c00360
_journal_volume 5
_journal_year 2020
_chemical_formula_moiety 'C12 H12 N2'
_chemical_formula_sum 'C12 H12 N2'
_chemical_formula_weight 184.24
_space_group_crystal_system monoclinic
_space_group_IT_number 14
_space_group_name_Hall '-P 2yn'
_space_group_name_H-M_alt 'P 1 21/n 1'
_atom_sites_solution_hydrogens mixed
_atom_sites_solution_primary direct
_atom_sites_solution_secondary difmap
_audit_creation_method SHELXL-2014/7
_cell_angle_alpha 90
_cell_angle_beta 94.219(2)
_cell_angle_gamma 90
_cell_formula_units_Z 8
_cell_length_a 9.8330(3)
_cell_length_b 17.3251(7)
_cell_length_c 11.7851(4)
_cell_measurement_reflns_used 9909
_cell_measurement_temperature 100(2)
_cell_measurement_theta_max 68.53
_cell_measurement_theta_min 3.76
_cell_volume 2002.24(12)
_computing_cell_refinement 'APEX 2'
_computing_data_collection 'APEX 2 (Bruker, 2006)'
_computing_data_reduction 'SAINT (Bruker, 2005)'
_computing_molecular_graphics SHELXTL
_computing_publication_material SHELXTL
_computing_structure_refinement 'SHELXL-2014/7 (Sheldrick, 2014)'
_computing_structure_solution 'SHELXL-2014/7 (Sheldrick, 2014)'
_diffrn_ambient_temperature 100(2)
_diffrn_measured_fraction_theta_full 0.978
_diffrn_measured_fraction_theta_max 0.965
_diffrn_measurement_device_type 'Bruker SMART CCD Apex-II area-detector'
_diffrn_measurement_method '\f and \w'
_diffrn_radiation_monochromator graphite
_diffrn_radiation_source 'fine-focus sealed tube'
_diffrn_radiation_type CuK\a
_diffrn_radiation_wavelength 1.54178
_diffrn_reflns_av_R_equivalents 0.0338
_diffrn_reflns_av_unetI/netI 0.0182
_diffrn_reflns_Laue_measured_fraction_full 0.978
_diffrn_reflns_Laue_measured_fraction_max 0.965
_diffrn_reflns_limit_h_max 11
_diffrn_reflns_limit_h_min -11
_diffrn_reflns_limit_k_max 20
_diffrn_reflns_limit_k_min -17
_diffrn_reflns_limit_l_max 14
_diffrn_reflns_limit_l_min -13
_diffrn_reflns_number 18776
_diffrn_reflns_point_group_measured_fraction_full 0.978
_diffrn_reflns_point_group_measured_fraction_max 0.965
_diffrn_reflns_theta_full 67.679
_diffrn_reflns_theta_max 68.529
_diffrn_reflns_theta_min 4.546
_exptl_absorpt_coefficient_mu 0.572
_exptl_absorpt_correction_T_max 0.914
_exptl_absorpt_correction_T_min 0.838
_exptl_absorpt_correction_type numerical
_exptl_absorpt_process_details 'SADABS (Sheldrick, 2008a)'
_exptl_crystal_colour colourless
_exptl_crystal_density_diffrn 1.222
_exptl_crystal_description block
_exptl_crystal_F_000 784
_exptl_crystal_size_max 0.427
_exptl_crystal_size_mid 0.273
_exptl_crystal_size_min 0.266
_refine_diff_density_max 0.180
_refine_diff_density_min -0.182
_refine_diff_density_rms 0.034
_refine_ls_extinction_coef 0.0025(2)
_refine_ls_extinction_expression Fc^*^=kFc[1+0.001xFc^2^\l^3^/sin(2\q)]^-1/4^
_refine_ls_extinction_method 'SHELXL-2014/7 (Sheldrick 2014'
_refine_ls_goodness_of_fit_ref 1.031
_refine_ls_hydrogen_treatment constr
_refine_ls_matrix_type full
_refine_ls_number_parameters 254
_refine_ls_number_reflns 3561
_refine_ls_number_restraints 0
_refine_ls_restrained_S_all 1.031
_refine_ls_R_factor_all 0.0338
_refine_ls_R_factor_gt 0.0321
_refine_ls_shift/su_max 0.000
_refine_ls_shift/su_mean 0.000
_refine_ls_structure_factor_coef Fsqd
_refine_ls_weighting_details 'w=1/[\s^2^(Fo^2^)+(0.0457P)^2^+0.6001P] where P=(Fo^2^+2Fc^2^)/3'
_refine_ls_weighting_scheme calc
_refine_ls_wR_factor_gt 0.0876
_refine_ls_wR_factor_ref 0.0892
_reflns_Friedel_coverage 0.000
_reflns_number_gt 3355
_reflns_number_total 3561
_reflns_threshold_expression 'I > 2\s(I)'
_cod_data_source_file ao0c00360_si_002.cif
_cod_data_source_block 180221RAL_MO_PC_BA_100K_0m_a
_cod_depositor_comments
;Adding full bibliography for 4517784--4517786.cif.

 Adding full bibliography for 4517784--4517786.cif.
;
_cod_original_sg_symbol_H-M 'P 21/n'
_cod_database_code 4517784
_shelx_shelxl_version_number 2014/7
_shelx_space_group_comment
;
The symmetry employed for this shelxl refinement is uniquely defined
by the following loop, which should always be used as a source of
symmetry information in preference to the above space-group names.
They are only intended as comments.
;
_shelx_estimated_absorpt_t_min 0.792
_shelx_estimated_absorpt_t_max 0.863

loop_
_space_group_symop_operation_xyz
'x, y, z'
'-x+1/2, y+1/2, -z+1/2'
'-x, -y, -z'
'x-1/2, -y-1/2, z-1/2'

loop_
_atom_site_label
_atom_site_type_symbol
_atom_site_fract_x
_atom_site_fract_y
_atom_site_fract_z
_atom_site_U_iso_or_equiv
_atom_site_adp_type
_atom_site_occupancy
_atom_site_site_symmetry_order
_atom_site_calc_flag
_atom_site_refinement_flags_posn
_atom_site_refinement_flags_adp
_atom_site_refinement_flags_occupancy
_atom_site_disorder_assembly
_atom_site_disorder_group
N1 N 0.17850(8) 0.32254(5) 0.39877(7) 0.0177(2) Uani 1 1 d . . . . .
N2 N 0.39962(8) 0.39866(5) 0.53630(7) 0.0174(2) Uani 1 1 d . . . . .
H1A H 0.4349 0.3822 0.4708 0.021 Uiso 1 1 d R U . . .
C1 C 0.17226(10) 0.33589(6) 0.50490(8) 0.0176(2) Uani 1 1 d . . . . .
H1 H 0.0963 0.3183 0.5397 0.021 Uiso 1 1 calc R U . . .
C2 C 0.27604(10) 0.37658(6) 0.57368(8) 0.0176(2) Uani 1 1 d . . . . .
C3 C 0.27372(11) 0.40011(6) 0.68571(9) 0.0217(2) Uani 1 1 d . . . . .
H3 H 0.2025 0.3929 0.7324 0.026 Uiso 1 1 calc R U . . .
C4 C 0.39879(11) 0.43703(6) 0.71631(9) 0.0227(2) Uani 1 1 d . . . . .
H4 H 0.4252 0.4589 0.7865 0.027 Uiso 1 1 calc R U . . .
C5 C 0.47415(11) 0.43453(6) 0.62294(9) 0.0199(2) Uani 1 1 d . . . . .
H5 H 0.5618 0.4541 0.6194 0.024 Uiso 1 1 calc R U . . .
C6 C 0.06704(10) 0.27653(6) 0.34382(9) 0.0195(2) Uani 1 1 d . . . . .
H6A H 0.0015 0.2649 0.3991 0.023 Uiso 1 1 calc R U . . .
H6B H 0.1034 0.2280 0.3182 0.023 Uiso 1 1 calc R U . . .
C7 C -0.00487(10) 0.31780(6) 0.24342(8) 0.0170(2) Uani 1 1 d . . . . .
C8 C -0.02993(10) 0.27971(6) 0.14003(9) 0.0190(2) Uani 1 1 d . . . . .
H8 H -0.0022 0.2287 0.1332 0.023 Uiso 1 1 calc R U . . .
C9 C -0.09577(10) 0.31667(6) 0.04695(9) 0.0212(2) Uani 1 1 d . . . . .
H9 H -0.1118 0.2904 -0.0215 0.025 Uiso 1 1 calc R U . . .
C10 C -0.13768(10) 0.39271(6) 0.05579(9) 0.0217(2) Uani 1 1 d . . . . .
H10 H -0.1806 0.4179 -0.0067 0.026 Uiso 1 1 calc R U . . .
C11 C -0.11472(10) 0.43084(6) 0.15935(9) 0.0216(2) Uani 1 1 d . . . . .
H11 H -0.1436 0.4816 0.1664 0.026 Uiso 1 1 calc R U . . .
C12 C -0.04914(10) 0.39375(6) 0.25207(9) 0.0195(2) Uani 1 1 d . . . . .
H12 H -0.0345 0.4199 0.3208 0.023 Uiso 1 1 calc R U . . .
N3 N 0.56523(8) 0.32402(5) 0.35411(7) 0.0178(2) Uani 1 1 d . . . . .
N4 N 0.33759(9) 0.38986(5) 0.21193(7) 0.0175(2) Uani 1 1 d . . . . .
H2A H 0.3052 0.3730 0.2791 0.021 Uiso 1 1 d R U . . .
C13 C 0.57280(10) 0.33804(6) 0.24835(8) 0.0175(2) Uani 1 1 d . . . . .
H13 H 0.6523 0.3242 0.2153 0.021 Uiso 1 1 calc R U . . .
C14 C 0.46541(10) 0.37397(6) 0.17727(8) 0.0173(2) Uani 1 1 d . . . . .
C15 C 0.46762(11) 0.39709(6) 0.06516(9) 0.0214(2) Uani 1 1 d . . . . .
H15 H 0.5412 0.3935 0.0202 0.026 Uiso 1 1 calc R U . . .
C16 C 0.33803(11) 0.42708(6) 0.03169(9) 0.0237(2) Uani 1 1 d . . . . .
H16 H 0.3102 0.4472 -0.0394 0.028 Uiso 1 1 calc R U . . .
C17 C 0.26007(11) 0.42120(6) 0.12320(9) 0.0211(2) Uani 1 1 d . . . . .
H17 H 0.1693 0.4361 0.1244 0.025 Uiso 1 1 calc R U . . .
C18 C 0.68264(10) 0.28397(6) 0.41082(9) 0.0189(2) Uani 1 1 d . . . . .
H18A H 0.7480 0.2726 0.3553 0.023 Uiso 1 1 calc R U . . .
H18B H 0.6525 0.2353 0.4411 0.023 Uiso 1 1 calc R U . . .
C19 C 0.75198(10) 0.33109(6) 0.50646(8) 0.0170(2) Uani 1 1 d . . . . .
C20 C 0.79578(10) 0.29523(6) 0.60835(9) 0.0196(2) Uani 1 1 d . . . . .
H20 H 0.7813 0.2426 0.6171 0.024 Uiso 1 1 calc R U . . .
C21 C 0.86080(11) 0.33698(7) 0.69707(9) 0.0226(2) Uani 1 1 d . . . . .
H21 H 0.8892 0.3123 0.7648 0.027 Uiso 1 1 calc R U . . .
C22 C 0.88338(11) 0.41532(6) 0.68477(9) 0.0230(2) Uani 1 1 d . . . . .
H22 H 0.9264 0.4435 0.7442 0.028 Uiso 1 1 calc R U . . .
C23 C 0.84128(11) 0.45159(6) 0.58300(9) 0.0227(2) Uani 1 1 d . . . . .
H23 H 0.8570 0.5041 0.5742 0.027 Uiso 1 1 calc R U . . .
C24 C 0.77584(10) 0.40986(6) 0.49450(9) 0.0198(2) Uani 1 1 d . . . . .
H24 H 0.7477 0.4346 0.4268 0.024 Uiso 1 1 calc R U . . .

loop_
_atom_site_aniso_label
_atom_site_aniso_U_11
_atom_site_aniso_U_22
_atom_site_aniso_U_33
_atom_site_aniso_U_23
_atom_site_aniso_U_13
_atom_site_aniso_U_12
N1 0.0157(4) 0.0201(5) 0.0172(4) 0.0019(3) 0.0001(3) 0.0005(3)
N2 0.0181(4) 0.0192(5) 0.0152(4) 0.0011(3) 0.0022(3) 0.0006(3)
C1 0.0160(5) 0.0180(5) 0.0191(5) 0.0031(4) 0.0039(4) 0.0019(4)
C2 0.0176(5) 0.0172(5) 0.0182(5) 0.0024(4) 0.0021(4) 0.0026(4)
C3 0.0221(5) 0.0244(6) 0.0192(5) -0.0017(4) 0.0067(4) 0.0009(4)
C4 0.0266(6) 0.0242(6) 0.0172(5) -0.0045(4) 0.0015(4) -0.0014(4)
C5 0.0197(5) 0.0193(5) 0.0204(5) -0.0004(4) -0.0008(4) -0.0017(4)
C6 0.0181(5) 0.0200(5) 0.0205(5) 0.0004(4) 0.0018(4) -0.0022(4)
C7 0.0121(5) 0.0206(5) 0.0186(5) -0.0004(4) 0.0028(4) -0.0032(4)
C8 0.0177(5) 0.0171(5) 0.0225(5) -0.0030(4) 0.0023(4) -0.0017(4)
C9 0.0192(5) 0.0269(6) 0.0175(5) -0.0044(4) 0.0010(4) -0.0026(4)
C10 0.0171(5) 0.0264(6) 0.0212(5) 0.0029(4) -0.0006(4) -0.0006(4)
C11 0.0175(5) 0.0190(5) 0.0281(6) -0.0022(4) 0.0009(4) 0.0021(4)
C12 0.0159(5) 0.0225(5) 0.0201(5) -0.0055(4) 0.0021(4) -0.0014(4)
N3 0.0155(4) 0.0202(5) 0.0175(4) -0.0011(3) 0.0000(3) -0.0019(3)
N4 0.0186(4) 0.0185(4) 0.0155(4) -0.0004(3) 0.0028(3) -0.0010(3)
C13 0.0157(5) 0.0179(5) 0.0192(5) -0.0030(4) 0.0032(4) -0.0035(4)
C14 0.0169(5) 0.0172(5) 0.0179(5) -0.0024(4) 0.0019(4) -0.0034(4)
C15 0.0211(5) 0.0248(6) 0.0188(5) 0.0011(4) 0.0055(4) -0.0019(4)
C16 0.0254(6) 0.0278(6) 0.0180(5) 0.0067(4) 0.0021(4) 0.0025(4)
C17 0.0199(5) 0.0218(5) 0.0216(5) 0.0016(4) 0.0009(4) 0.0026(4)
C18 0.0175(5) 0.0191(5) 0.0201(5) 0.0009(4) 0.0017(4) 0.0007(4)
C19 0.0120(5) 0.0209(5) 0.0184(5) 0.0004(4) 0.0032(4) 0.0014(4)
C20 0.0179(5) 0.0187(5) 0.0224(5) 0.0037(4) 0.0019(4) 0.0013(4)
C21 0.0202(5) 0.0299(6) 0.0176(5) 0.0038(4) 0.0004(4) 0.0028(4)
C22 0.0182(5) 0.0274(6) 0.0230(6) -0.0052(4) -0.0015(4) 0.0009(4)
C23 0.0201(5) 0.0178(5) 0.0298(6) 0.0002(4) 0.0001(4) -0.0011(4)
C24 0.0170(5) 0.0221(5) 0.0202(5) 0.0048(4) 0.0010(4) 0.0010(4)

loop_
_atom_type_symbol
_atom_type_description
_atom_type_scat_dispersion_real
_atom_type_scat_dispersion_imag
_atom_type_scat_source
C C 0.0181 0.0091 'International Tables Vol C Tables 4.2.6.8 and 6.1.1.4'
H H 0.0000 0.0000 'International Tables Vol C Tables 4.2.6.8 and 6.1.1.4'
N N 0.0311 0.0180 'International Tables Vol C Tables 4.2.6.8 and 6.1.1.4'

loop_
_geom_angle_atom_site_label_1
_geom_angle_atom_site_label_2
_geom_angle_atom_site_label_3
_geom_angle
_geom_angle_site_symmetry_1
_geom_angle_site_symmetry_3
_geom_angle_publ_flag
C1 N1 C6 116.26(9) . . ?
C5 N2 C2 109.01(8) . . ?
C5 N2 H1A 123.9 . . ?
C2 N2 H1A 125.6 . . ?
N1 C1 C2 123.81(9) . . ?
N1 C1 H1 118.1 . . ?
C2 C1 H1 118.1 . . ?
N2 C2 C3 107.47(9) . . ?
N2 C2 C1 124.16(9) . . ?
C3 C2 C1 128.36(9) . . ?
C2 C3 C4 107.61(9) . . ?
C2 C3 H3 126.2 . . ?
C4 C3 H3 126.2 . . ?
C5 C4 C3 107.05(9) . . ?
C5 C4 H4 126.5 . . ?
C3 C4 H4 126.5 . . ?
N2 C5 C4 108.85(9) . . ?
N2 C5 H5 125.6 . . ?
C4 C5 H5 125.6 . . ?
N1 C6 C7 112.31(8) . . ?
N1 C6 H6A 109.1 . . ?
C7 C6 H6A 109.1 . . ?
N1 C6 H6B 109.1 . . ?
C7 C6 H6B 109.1 . . ?
H6A C6 H6B 107.9 . . ?
C8 C7 C12 118.44(9) . . ?
C8 C7 C6 120.22(9) . . ?
C12 C7 C6 121.34(9) . . ?
C9 C8 C7 121.02(10) . . ?
C9 C8 H8 119.5 . . ?
C7 C8 H8 119.5 . . ?
C10 C9 C8 120.18(9) . . ?
C10 C9 H9 119.9 . . ?
C8 C9 H9 119.9 . . ?
C9 C10 C11 119.15(10) . . ?
C9 C10 H10 120.4 . . ?
C11 C10 H10 120.4 . . ?
C12 C11 C10 120.51(10) . . ?
C12 C11 H11 119.7 . . ?
C10 C11 H11 119.7 . . ?
C11 C12 C7 120.70(9) . . ?
C11 C12 H12 119.6 . . ?
C7 C12 H12 119.6 . . ?
C13 N3 C18 115.76(9) . . ?
C17 N4 C14 108.88(8) . . ?
C17 N4 H2A 125.2 . . ?
C14 N4 H2A 124.9 . . ?
N3 C13 C14 123.84(9) . . ?
N3 C13 H13 118.1 . . ?
C14 C13 H13 118.1 . . ?
N4 C14 C15 107.72(9) . . ?
N4 C14 C13 124.04(9) . . ?
C15 C14 C13 128.23(9) . . ?
C14 C15 C16 107.32(9) . . ?
C14 C15 H15 126.3 . . ?
C16 C15 H15 126.3 . . ?
C17 C16 C15 107.42(9) . . ?
C17 C16 H16 126.3 . . ?
C15 C16 H16 126.3 . . ?
N4 C17 C16 108.65(9) . . ?
N4 C17 H17 125.7 . . ?
C16 C17 H17 125.7 . . ?
N3 C18 C19 112.40(8) . . ?
N3 C18 H18A 109.1 . . ?
C19 C18 H18A 109.1 . . ?
N3 C18 H18B 109.1 . . ?
C19 C18 H18B 109.1 . . ?
H18A C18 H18B 107.9 . . ?
C20 C19 C24 118.73(9) . . ?
C20 C19 C18 119.72(9) . . ?
C24 C19 C18 121.54(9) . . ?
C21 C20 C19 120.88(10) . . ?
C21 C20 H20 119.6 . . ?
C19 C20 H20 119.6 . . ?
C22 C21 C20 120.04(10) . . ?
C22 C21 H21 120.0 . . ?
C20 C21 H21 120.0 . . ?
C21 C22 C23 119.57(10) . . ?
C21 C22 H22 120.2 . . ?
C23 C22 H22 120.2 . . ?
C24 C23 C22 120.35(10) . . ?
C24 C23 H23 119.8 . . ?
C22 C23 H23 119.8 . . ?
C23 C24 C19 120.42(9) . . ?
C23 C24 H24 119.8 . . ?
C19 C24 H24 119.8 . . ?

loop_
_geom_bond_atom_site_label_1
_geom_bond_atom_site_label_2
_geom_bond_distance
_geom_bond_site_symmetry_2
_geom_bond_publ_flag
N1 C1 1.2779(13) . ?
N1 C6 1.4668(13) . ?
N2 C5 1.3622(13) . ?
N2 C2 1.3769(13) . ?
N2 H1A 0.9147 . ?
C1 C2 1.4400(14) . ?
C1 H1 0.9300 . ?
C2 C3 1.3836(14) . ?
C3 C4 1.4094(15) . ?
C3 H3 0.9300 . ?
C4 C5 1.3718(15) . ?
C4 H4 0.9300 . ?
C5 H5 0.9300 . ?
C6 C7 1.5126(14) . ?
C6 H6A 0.9700 . ?
C6 H6B 0.9700 . ?
C7 C8 1.3916(14) . ?
C7 C12 1.3922(15) . ?
C8 C9 1.3886(15) . ?
C8 H8 0.9300 . ?
C9 C10 1.3865(16) . ?
C9 H9 0.9300 . ?
C10 C11 1.3915(15) . ?
C10 H10 0.9300 . ?
C11 C12 1.3854(15) . ?
C11 H11 0.9300 . ?
C12 H12 0.9300 . ?
N3 C13 1.2775(13) . ?
N3 C18 1.4653(13) . ?
N4 C17 1.3609(13) . ?
N4 C14 1.3777(13) . ?
N4 H2A 0.9221 . ?
C13 C14 1.4401(14) . ?
C13 H13 0.9300 . ?
C14 C15 1.3823(14) . ?
C15 C16 1.4055(15) . ?
C15 H15 0.9300 . ?
C16 C17 1.3722(15) . ?
C16 H16 0.9300 . ?
C17 H17 0.9300 . ?
C18 C19 1.5129(14) . ?
C18 H18A 0.9700 . ?
C18 H18B 0.9700 . ?
C19 C20 1.3919(14) . ?
C19 C24 1.3936(15) . ?
C20 C21 1.3881(15) . ?
C20 H20 0.9300 . ?
C21 C22 1.3846(16) . ?
C21 H21 0.9300 . ?
C22 C23 1.3898(15) . ?
C22 H22 0.9300 . ?
C23 C24 1.3877(15) . ?
C23 H23 0.9300 . ?
C24 H24 0.9300 . ?

loop_
_geom_torsion_atom_site_label_1
_geom_torsion_atom_site_label_2
_geom_torsion_atom_site_label_3
_geom_torsion_atom_site_label_4
_geom_torsion
_geom_torsion_site_symmetry_1
_geom_torsion_site_symmetry_2
_geom_torsion_site_symmetry_3
_geom_torsion_site_symmetry_4
_geom_torsion_publ_flag
C6 N1 C1 C2 176.72(9) . . . . ?
C5 N2 C2 C3 0.62(11) . . . . ?
C5 N2 C2 C1 -178.93(9) . . . . ?
N1 C1 C2 N2 -7.01(16) . . . . ?
N1 C1 C2 C3 173.53(10) . . . . ?
N2 C2 C3 C4 -0.08(12) . . . . ?
C1 C2 C3 C4 179.44(10) . . . . ?
C2 C3 C4 C5 -0.47(12) . . . . ?
C2 N2 C5 C4 -0.93(12) . . . . ?
C3 C4 C5 N2 0.86(12) . . . . ?
C1 N1 C6 C7 123.57(10) . . . . ?
N1 C6 C7 C8 131.68(9) . . . . ?
N1 C6 C7 C12 -49.23(13) . . . . ?
C12 C7 C8 C9 0.90(15) . . . . ?
C6 C7 C8 C9 -179.98(9) . . . . ?
C7 C8 C9 C10 0.06(15) . . . . ?
C8 C9 C10 C11 -0.96(15) . . . . ?
C9 C10 C11 C12 0.89(16) . . . . ?
C10 C11 C12 C7 0.09(16) . . . . ?
C8 C7 C12 C11 -0.97(15) . . . . ?
C6 C7 C12 C11 179.92(9) . . . . ?
C18 N3 C13 C14 177.35(9) . . . . ?
C17 N4 C14 C15 0.93(11) . . . . ?
C17 N4 C14 C13 -177.90(9) . . . . ?
N3 C13 C14 N4 -7.09(16) . . . . ?
N3 C13 C14 C15 174.33(10) . . . . ?
N4 C14 C15 C16 -0.35(12) . . . . ?
C13 C14 C15 C16 178.42(10) . . . . ?
C14 C15 C16 C17 -0.35(12) . . . . ?
C14 N4 C17 C16 -1.16(12) . . . . ?
C15 C16 C17 N4 0.93(12) . . . . ?
C13 N3 C18 C19 118.97(10) . . . . ?
N3 C18 C19 C20 138.28(9) . . . . ?
N3 C18 C19 C24 -43.00(13) . . . . ?
C24 C19 C20 C21 0.65(15) . . . . ?
C18 C19 C20 C21 179.40(9) . . . . ?
C19 C20 C21 C22 -0.26(16) . . . . ?
C20 C21 C22 C23 -0.37(16) . . . . ?
C21 C22 C23 C24 0.61(16) . . . . ?
C22 C23 C24 C19 -0.22(16) . . . . ?
C20 C19 C24 C23 -0.41(15) . . . . ?
C18 C19 C24 C23 -179.14(9) . . . . ?
